data_7135247
loop_
_publ_author_name
'Rajput, Sagrika'
'PADHAN, SMRUTIRANI'
'M T, Nithya'
'Mukhopadhyay, Sayantan'
'Nembenna, Sharanappa'

_publ_section_title
;
 Nickel-Catalyzed Dehydrogenative Zn--Zn Coupling to a Zn(I) Dimer and Its
 Reactivity
;
_journal_name_full 'Chemical Communications'
_journal_paper_doi 10.1039/D5CC06233K
_journal_year 2025
_chemical_formula_moiety 'C56 H75 N5 Te Zn, 2(C6 H6)'
_chemical_formula_sum 'C68 H87 N5 Te Zn'
_chemical_formula_weight 1167.39
_space_group_crystal_system triclinic
_space_group_IT_number 2
_space_group_name_Hall '-P 1'
_space_group_name_H-M_alt 'P -1'
_atom_sites_solution_hydrogens geom
_audit_creation_date 2025-11-21
_audit_creation_method
;
Olex2 1.5-ac5-021
(compiled 2022.02.15 svn.rf212a0ae for Rigaku Oxford Diffraction, GUI svn.r6439)
;
_audit_update_record
;
2025-11-21 deposited with the CCDC.	2025-11-26 downloaded from the CCDC.
;
_cell_angle_alpha 91.490(2)
_cell_angle_beta 90.601(2)
_cell_angle_gamma 111.293(2)
_cell_formula_units_Z 2
_cell_length_a 12.3684(3)
_cell_length_b 12.4059(3)
_cell_length_c 21.7277(4)
_cell_measurement_reflns_used 48455
_cell_measurement_temperature 100.00(10)
_cell_measurement_theta_max 36.6800
_cell_measurement_theta_min 3.4260
_cell_volume 3104.57(13)
_computing_cell_refinement 'CrysAlisPro 1.171.42.89a (Rigaku OD, 2023)'
_computing_data_collection 'CrysAlisPro 1.171.42.89a (Rigaku OD, 2023)'
_computing_data_reduction 'CrysAlisPro 1.171.42.89a (Rigaku OD, 2023)'
_computing_molecular_graphics 'Olex2 1.5-ac5-021 (Dolomanov et al., 2009)'
_computing_publication_material 'Olex2 1.5-ac5-021 (Dolomanov et al., 2009)'
_computing_structure_refinement 'SHELXL 2014/7 (Sheldrick, 2015)'
_computing_structure_solution 'SHELXT 2014/5 (Sheldrick, 2014)'
_diffrn_ambient_temperature 100.00(10)
_diffrn_detector_area_resol_mean 5.8140
_diffrn_detector_type 'Pilatus 200K'
_diffrn_measured_fraction_theta_full 0.998
_diffrn_measured_fraction_theta_max 0.998
_diffrn_measurement_details
;
List of Runs (angles in degrees, time in seconds):

  # Type    Start    End  Width  t~exp~   \w     \q     \k     \f   Frames
#--------------------------------------------------------------------------
  1  \w     17.00  65.00   0.50    3.30    --   -0.82-148.00 -61.00   96
  2  \w    -12.00  62.00   0.50    3.30    --   -0.82  57.00   0.00  148
  3  \w    -70.00   5.00   0.50    3.30    --   -0.82 -19.00  60.00  150
  4  \w    -67.00   3.00   0.50    3.30    --   -0.82 -38.00   0.00  140
  5  \w      8.00  51.00   0.50    3.30    --   -0.82-127.00 161.74   86
  6  \w    -70.00  14.00   0.50    3.30    --   -0.82  -9.00 126.83  168
  7  \w    -23.00  69.00   0.50    3.30    --   -0.82   6.00 131.87  184
  8  \w     -4.00  65.00   0.50    3.30    --   -0.82  38.00 -30.00  138
  9  \w     20.00  89.00   0.50    3.30    --   20.00-152.00 -24.70  138
 10  \w     17.00  86.00   0.50    3.30    --   20.00-148.00  62.01  138
 11  \w     16.00  84.00   0.50    3.30    --   20.00-145.00-164.39  136
 12  \w    -49.00  24.00   0.50    3.30    --   20.00 -26.00 -98.48  146
 13  \w    -42.00  13.00   0.50    3.30    --   -0.82 -77.00-180.00  110
 14  \w    -15.00  34.00   0.50    3.30    --   -0.82 -99.00  30.00   98
 15  \w    -12.00  62.00   0.50    3.30    --   -0.82  57.00-180.00  148
 16  \w    -15.00  34.00   0.50    3.30    --   -0.82 -99.00-120.00   98
 17  \w    -24.00  21.00   0.50    3.30    --   -0.82  77.00  30.00   90
 18  \w     17.00  86.00   0.50    3.30    --   20.00-148.00 -77.15  138
 19  \w    -43.00  37.00   0.50    3.30    --   20.00 -67.00-154.63  160
 20  \w      8.00  71.00   0.50    3.30    --   20.00-127.00 112.90  126
 21  \w     -9.00  58.00   0.50    3.30    --   20.00-107.00 157.23  134
;
_diffrn_measurement_device 'four-circle diffractometer'
_diffrn_measurement_device_type 'SuperNova, Dual, Cu at home/near, Pilatus 200K'
_diffrn_measurement_method '\w scans'
_diffrn_radiation_type MoK\a
_diffrn_radiation_wavelength 0.71073
_diffrn_reflns_av_R_equivalents 0.0839
_diffrn_reflns_av_unetI/netI 0.0387
_diffrn_reflns_Laue_measured_fraction_full 0.998
_diffrn_reflns_Laue_measured_fraction_max 0.998
_diffrn_reflns_limit_h_max 14
_diffrn_reflns_limit_h_min -14
_diffrn_reflns_limit_k_max 14
_diffrn_reflns_limit_k_min -14
_diffrn_reflns_limit_l_max 26
_diffrn_reflns_limit_l_min -26
_diffrn_reflns_number 105632
_diffrn_reflns_point_group_measured_fraction_full 0.998
_diffrn_reflns_point_group_measured_fraction_max 0.998
_diffrn_reflns_theta_full 25.242
_diffrn_reflns_theta_max 25.349
_diffrn_reflns_theta_min 3.321
_exptl_absorpt_coefficient_mu 0.899
_exptl_absorpt_correction_T_max 1.00000
_exptl_absorpt_correction_T_min 0.51054
_exptl_absorpt_correction_type multi-scan
_exptl_absorpt_process_details
;
CrysAlisPro 1.171.42.89a (Rigaku Oxford Diffraction, 2023)
Empirical absorption correction using spherical harmonics,
implemented in SCALE3 ABSPACK scaling algorithm.
;
_exptl_crystal_colour 'metallic light colourless'
_exptl_crystal_colour_lustre metallic
_exptl_crystal_colour_modifier light
_exptl_crystal_colour_primary colourless
_exptl_crystal_density_diffrn 1.249
_exptl_crystal_description block
_exptl_crystal_F_000 1224
_exptl_crystal_size_max 0.2
_exptl_crystal_size_mid 0.18
_exptl_crystal_size_min 0.17
_refine_diff_density_max 1.434
_refine_diff_density_min -0.873
_refine_diff_density_rms 0.090
_refine_ls_extinction_method none
_refine_ls_goodness_of_fit_ref 1.094
_refine_ls_hydrogen_treatment constr
_refine_ls_matrix_type full
_refine_ls_number_parameters 695
_refine_ls_number_reflns 11325
_refine_ls_number_restraints 0
_refine_ls_restrained_S_all 1.094
_refine_ls_R_factor_all 0.0602
_refine_ls_R_factor_gt 0.0453
_refine_ls_shift/su_max 0.001
_refine_ls_shift/su_mean 0.000
_refine_ls_structure_factor_coef Fsqd
_refine_ls_weighting_details 'w=1/[\s^2^(Fo^2^)+(0.0384P)^2^+9.3437P] where P=(Fo^2^+2Fc^2^)/3'
_refine_ls_weighting_scheme calc
_refine_ls_wR_factor_gt 0.1122
_refine_ls_wR_factor_ref 0.1234
_reflns_Friedel_coverage 0.000
_reflns_number_gt 9354
_reflns_number_total 11325
_reflns_threshold_expression 'I > 2\s(I)'
_cod_data_source_file d5cc06233k2.cif
_cod_data_source_block sn-sr-c9-dippteph_auto
_cod_database_code 7135247
_shelx_shelxl_version_number 2014/7
_shelx_space_group_comment
;
The symmetry employed for this shelxl refinement is uniquely defined
by the following loop, which should always be used as a source of
symmetry information in preference to the above space-group names.
They are only intended as comments.
;
_shelx_estimated_absorpt_t_max 0.862
_shelx_estimated_absorpt_t_min 0.841
_olex2_refinement_description
;
1. Uiso/Uaniso restraints and constraints
Uanis(Te2) = Uanis(Te1)
2. Others
 Fixed Sof: Te1(0.8) Te2(0.2)
3.a Ternary CH refined with riding coordinates:
 C31(H31), C34(H34), C49(H49), C58(H58), C28(H28), C61(H61), C37(H37), C46(H46)
3.b Aromatic/amide H refined with riding coordinates:
 N4(H4), N5(H5), C13(H13), C12(H12), C44(H44), C11(H11), C26(H26), C43(H43),
 C56(H56), C24(H24), C25(H25), C42(H42), C6(H6), C54(H54), C7(H7), C67(H67),
 C5(H5A), C66(H66), C55(H55), C73(H73), C74(H74), C72(H72), C4(H4A), C71(H71),
 C8(H8), C68(H68), C75(H75), C64(H64), C65(H65), C70(H70), C69(H69)
3.c Idealised Me refined as rotating group:
 C33(H33A,H33B,H33C), C36(H36A,H36B,H36C), C39(H39A,H39B,H39C), C32(H32A,H32B,
 H32C), C35(H35A,H35B,H35C), C30(H30A,H30B,H30C), C51(H51A,H51B,H51C), C63(H63A,
 H63B,H63C), C48(H48A,H48B,H48C), C29(H29A,H29B,H29C), C47(H47A,H47B,H47C),
 C50(H50A,H50B,H50C), C62(H62A,H62B,H62C), C60(H60A,H60B,H60C), C38(H38A,H38B,
 H38C), C59(H59A,H59B,H59C)
;
_olex2_submission_special_instructions 'No special instructions were received'
_oxdiff_exptl_absorpt_empirical_details
;
Empirical correction (ABSPACK) includes:
- Absorption correction using spherical harmonics
- Frame scaling
;

loop_
_space_group_symop_operation_xyz
'x, y, z'
'-x, -y, -z'

loop_
_atom_site_label
_atom_site_type_symbol
_atom_site_fract_x
_atom_site_fract_y
_atom_site_fract_z
_atom_site_U_iso_or_equiv
_atom_site_adp_type
_atom_site_occupancy
_atom_site_site_symmetry_order
_atom_site_calc_flag
_atom_site_refinement_flags_posn
_atom_site_refinement_flags_adp
_atom_site_refinement_flags_occupancy
_atom_site_disorder_assembly
_atom_site_disorder_group
Te1 Te 0.90563(5) 0.31339(4) 0.20090(3) 0.02749(14) Uani 0.8 1 d . . P A 1
Zn1 Zn 0.83970(4) 0.47946(3) 0.22007(2) 0.01935(11) Uani 1 1 d . . . . .
N1 N 0.8101(2) 0.5703(2) 0.15562(12) 0.0168(6) Uani 1 1 d . . . . .
N2 N 0.7861(3) 0.5483(2) 0.28826(12) 0.0175(6) Uani 1 1 d . . . . .
N3 N 0.7110(3) 0.6587(2) 0.22219(13) 0.0181(6) Uani 1 1 d . . . . .
N4 N 0.6889(3) 0.6586(2) 0.11790(13) 0.0196(6) Uani 1 1 d . . . . .
H4 H 0.7103 0.6420 0.0814 0.024 Uiso 1 1 calc R U . . .
N5 N 0.7275(3) 0.6948(2) 0.32568(13) 0.0184(6) Uani 1 1 d . . . . .
H5 H 0.7435 0.6764 0.3626 0.022 Uiso 1 1 calc R U . . .
C1 C 0.7380(3) 0.6267(3) 0.16688(15) 0.0170(7) Uani 1 1 d . . . . .
C2 C 0.7434(3) 0.6313(3) 0.27679(15) 0.0178(7) Uani 1 1 d . . . . .
C9 C 0.7955(3) 0.5195(3) 0.35126(15) 0.0185(7) Uani 1 1 d . . . . .
C40 C 0.6071(3) 0.7156(3) 0.11776(15) 0.0203(7) Uani 1 1 d . . . . .
C10 C 0.7008(3) 0.4338(3) 0.37743(16) 0.0211(7) Uani 1 1 d . . . . .
C27 C 0.7830(3) 0.4744(3) 0.05224(16) 0.0211(7) Uani 1 1 d . . . . .
C14 C 0.8984(3) 0.5757(3) 0.38546(16) 0.0219(7) Uani 1 1 d . . . . .
C57 C 0.5805(3) 0.7769(3) 0.34735(17) 0.0248(8) Uani 1 1 d . . . . .
C31 C 0.6755(3) 0.3753(3) 0.07087(16) 0.0250(8) Uani 1 1 d . . . . .
H31 H 0.6650 0.3851 0.1160 0.030 Uiso 1 1 calc R U . . .
C22 C 0.8466(3) 0.5667(3) 0.09298(15) 0.0199(7) Uani 1 1 d . . . . .
C34 C 0.5897(3) 0.3709(3) 0.34072(17) 0.0238(8) Uani 1 1 d . . . . .
H34 H 0.5867 0.4197 0.3053 0.029 Uiso 1 1 calc R U . . .
C23 C 0.9443(3) 0.6587(3) 0.07358(16) 0.0223(7) Uani 1 1 d . . . . .
C45 C 0.4962(3) 0.6611(3) 0.14049(15) 0.0217(7) Uani 1 1 d . . . . .
C3 C 0.9877(4) 0.3137(3) 0.28923(19) 0.0305(9) Uani 1 1 d . . . . .
C13 C 0.9051(3) 0.5424(3) 0.44583(17) 0.0269(8) Uani 1 1 d . . . . .
H13 H 0.9744 0.5791 0.4695 0.032 Uiso 1 1 calc R U . . .
C12 C 0.8131(4) 0.4575(3) 0.47159(17) 0.0285(8) Uani 1 1 d . . . . .
H12 H 0.8193 0.4360 0.5127 0.034 Uiso 1 1 calc R U . . .
C53 C 0.7565(3) 0.8902(3) 0.29390(16) 0.0245(8) Uani 1 1 d . . . . .
C44 C 0.4182(4) 0.7185(3) 0.13658(16) 0.0265(8) Uani 1 1 d . . . . .
H44 H 0.3431 0.6845 0.1533 0.032 Uiso 1 1 calc R U . . .
C52 C 0.6872(3) 0.7887(3) 0.32177(16) 0.0207(7) Uani 1 1 d . . . . .
C49 C 0.4535(3) 0.5393(3) 0.16506(16) 0.0245(8) Uani 1 1 d . . . . .
H49 H 0.5180 0.5090 0.1618 0.029 Uiso 1 1 calc R U . . .
C11 C 0.7118(3) 0.4034(3) 0.43783(17) 0.0266(8) Uani 1 1 d . . . . .
H11 H 0.6488 0.3447 0.4560 0.032 Uiso 1 1 calc R U . . .
C41 C 0.6395(3) 0.8232(3) 0.08974(16) 0.0245(8) Uani 1 1 d . . . . .
C58 C 0.8803(4) 0.9087(3) 0.27600(17) 0.0276(8) Uani 1 1 d . . . . .
H58 H 0.8843 0.8306 0.2674 0.033 Uiso 1 1 calc R U . . .
C26 C 0.8202(3) 0.4787(3) -0.00886(16) 0.0250(8) Uani 1 1 d . . . . .
H26 H 0.7791 0.4176 -0.0372 0.030 Uiso 1 1 calc R U . . .
C28 C 1.0157(3) 0.7526(3) 0.11966(17) 0.0265(8) Uani 1 1 d . . . . .
H28 H 0.9612 0.7649 0.1503 0.032 Uiso 1 1 calc R U . . .
C61 C 0.5145(3) 0.6709(3) 0.38384(18) 0.0287(8) Uani 1 1 d . . . . .
H61 H 0.5245 0.6027 0.3627 0.034 Uiso 1 1 calc R U . . .
C33 C 0.5678(3) 0.3774(3) 0.03712(18) 0.0298(9) Uani 1 1 d . . . . .
H33A H 0.5604 0.4526 0.0447 0.045 Uiso 1 1 calc R U . . .
H33B H 0.4990 0.3159 0.0521 0.045 Uiso 1 1 calc R U . . .
H33C H 0.5748 0.3652 -0.0072 0.045 Uiso 1 1 calc R U . . .
C37 C 1.0017(3) 0.6699(3) 0.35813(18) 0.0263(8) Uani 1 1 d . . . . .
H37 H 0.9719 0.7079 0.3255 0.032 Uiso 1 1 calc R U . . .
C43 C 0.4482(4) 0.8238(3) 0.10879(18) 0.0303(9) Uani 1 1 d . . . . .
H43 H 0.3935 0.8611 0.1058 0.036 Uiso 1 1 calc R U . . .
C46 C 0.7594(4) 0.8780(3) 0.06261(17) 0.0274(8) Uani 1 1 d . . . . .
H46 H 0.8144 0.8542 0.0879 0.033 Uiso 1 1 calc R U . . .
C56 C 0.5394(4) 0.8666(4) 0.3399(2) 0.0360(10) Uani 1 1 d . . . . .
H56 H 0.4662 0.8604 0.3557 0.043 Uiso 1 1 calc R U . . .
C24 C 0.9765(3) 0.6584(3) 0.01244(17) 0.0272(8) Uani 1 1 d . . . . .
H24 H 1.0419 0.7203 -0.0016 0.033 Uiso 1 1 calc R U . . .
C25 C 0.9143(3) 0.5688(4) -0.02839(17) 0.0283(8) Uani 1 1 d . . . . .
H25 H 0.9371 0.5700 -0.0701 0.034 Uiso 1 1 calc R U . . .
C42 C 0.5576(4) 0.8749(3) 0.08535(18) 0.0290(8) Uani 1 1 d . . . . .
H42 H 0.5772 0.9469 0.0658 0.035 Uiso 1 1 calc R U . . .
C36 C 0.4799(4) 0.3476(4) 0.37727(19) 0.0322(9) Uani 1 1 d . . . . .
H36A H 0.4782 0.2951 0.4105 0.048 Uiso 1 1 calc R U . . .
H36B H 0.4119 0.3120 0.3500 0.048 Uiso 1 1 calc R U . . .
H36C H 0.4788 0.4207 0.3949 0.048 Uiso 1 1 calc R U . . .
C6 C 0.9226(4) 0.2901(3) 0.34257(19) 0.0329(9) Uani 1 1 d . . . . .
H6 H 0.8419 0.2759 0.3405 0.040 Uiso 1 1 calc R U . . .
C39 C 1.0837(4) 0.6170(4) 0.3280(2) 0.0370(10) Uani 1 1 d . . . . .
H39A H 1.1095 0.5744 0.3586 0.055 Uiso 1 1 calc R U . . .
H39B H 1.1512 0.6789 0.3121 0.055 Uiso 1 1 calc R U . . .
H39C H 1.0426 0.5640 0.2940 0.055 Uiso 1 1 calc R U . . .
C54 C 0.7124(4) 0.9777(3) 0.2876(2) 0.0353(10) Uani 1 1 d . . . . .
H54 H 0.7571 1.0469 0.2680 0.042 Uiso 1 1 calc R U . . .
C32 C 0.6888(4) 0.2582(3) 0.05996(19) 0.0353(10) Uani 1 1 d . . . . .
H32A H 0.6962 0.2451 0.0158 0.053 Uiso 1 1 calc R U . . .
H32B H 0.6203 0.1964 0.0751 0.053 Uiso 1 1 calc R U . . .
H32C H 0.7583 0.2582 0.0820 0.053 Uiso 1 1 calc R U . . .
C35 C 0.5920(4) 0.2560(4) 0.3147(2) 0.0388(10) Uani 1 1 d . . . . .
H35A H 0.6602 0.2708 0.2890 0.058 Uiso 1 1 calc R U . . .
H35B H 0.5214 0.2166 0.2897 0.058 Uiso 1 1 calc R U . . .
H35C H 0.5957 0.2069 0.3487 0.058 Uiso 1 1 calc R U . . .
C30 C 1.1008(4) 0.7114(4) 0.1545(2) 0.0369(10) Uani 1 1 d . . . . .
H30A H 1.0585 0.6359 0.1719 0.055 Uiso 1 1 calc R U . . .
H30B H 1.1393 0.7675 0.1878 0.055 Uiso 1 1 calc R U . . .
H30C H 1.1591 0.7044 0.1261 0.055 Uiso 1 1 calc R U . . .
C51 C 0.3505(4) 0.4592(3) 0.12664(18) 0.0310(9) Uani 1 1 d . . . . .
H51A H 0.2832 0.4817 0.1331 0.046 Uiso 1 1 calc R U . . .
H51B H 0.3320 0.3792 0.1391 0.046 Uiso 1 1 calc R U . . .
H51C H 0.3702 0.4651 0.0830 0.046 Uiso 1 1 calc R U . . .
C63 C 0.5685(4) 0.6827(4) 0.44881(18) 0.0373(10) Uani 1 1 d . . . . .
H63A H 0.6506 0.6928 0.4458 0.056 Uiso 1 1 calc R U . . .
H63B H 0.5276 0.6128 0.4715 0.056 Uiso 1 1 calc R U . . .
H63C H 0.5619 0.7502 0.4706 0.056 Uiso 1 1 calc R U . . .
C48 C 0.7617(4) 0.8333(4) -0.00349(19) 0.0350(9) Uani 1 1 d . . . . .
H48A H 0.7365 0.7487 -0.0042 0.052 Uiso 1 1 calc R U . . .
H48B H 0.8408 0.8663 -0.0189 0.052 Uiso 1 1 calc R U . . .
H48C H 0.7093 0.8563 -0.0297 0.052 Uiso 1 1 calc R U . . .
C29 C 1.0816(4) 0.8692(4) 0.0913(2) 0.0391(10) Uani 1 1 d . . . . .
H29A H 1.1397 0.8610 0.0632 0.059 Uiso 1 1 calc R U . . .
H29B H 1.1203 0.9264 0.1241 0.059 Uiso 1 1 calc R U . . .
H29C H 1.0269 0.8948 0.0685 0.059 Uiso 1 1 calc R U . . .
C47 C 0.8043(4) 1.0108(4) 0.0645(2) 0.0404(10) Uani 1 1 d . . . . .
H47A H 0.7586 1.0372 0.0355 0.061 Uiso 1 1 calc R U . . .
H47B H 0.8860 1.0412 0.0530 0.061 Uiso 1 1 calc R U . . .
H47C H 0.7968 1.0389 0.1062 0.061 Uiso 1 1 calc R U . . .
C50 C 0.4212(4) 0.5392(4) 0.23294(18) 0.0338(9) Uani 1 1 d . . . . .
H50A H 0.4865 0.5945 0.2567 0.051 Uiso 1 1 calc R U . . .
H50B H 0.4032 0.4615 0.2488 0.051 Uiso 1 1 calc R U . . .
H50C H 0.3532 0.5615 0.2368 0.051 Uiso 1 1 calc R U . . .
C7 C 1.1041(4) 0.3332(4) 0.2931(2) 0.0420(11) Uani 1 1 d . . . . .
H7 H 1.1486 0.3485 0.2568 0.050 Uiso 1 1 calc R U . . .
C67 C 0.3677(5) 0.9890(4) 0.2222(2) 0.0437(11) Uani 1 1 d . . . . .
H67 H 0.3895 0.9234 0.2254 0.052 Uiso 1 1 calc R U . . .
C5 C 0.9760(5) 0.2873(4) 0.3987(2) 0.0428(11) Uani 1 1 d . . . . .
H5A H 0.9317 0.2713 0.4351 0.051 Uiso 1 1 calc R U . . .
C66 C 0.2813(5) 1.0012(4) 0.2586(2) 0.0467(12) Uani 1 1 d . . . . .
H66 H 0.2425 0.9429 0.2867 0.056 Uiso 1 1 calc R U . . .
C55 C 0.6058(4) 0.9654(4) 0.3093(2) 0.0438(12) Uani 1 1 d . . . . .
H55 H 0.5761 1.0252 0.3034 0.053 Uiso 1 1 calc R U . . .
C62 C 0.3843(4) 0.6452(4) 0.3873(2) 0.0449(12) Uani 1 1 d . . . . .
H62A H 0.3711 0.7063 0.4120 0.067 Uiso 1 1 calc R U . . .
H62B H 0.3464 0.5705 0.4065 0.067 Uiso 1 1 calc R U . . .
H62C H 0.3519 0.6422 0.3457 0.067 Uiso 1 1 calc R U . . .
C60 C 0.9202(5) 0.9789(4) 0.2186(2) 0.0468(12) Uani 1 1 d . . . . .
H60A H 0.8606 0.9492 0.1860 0.070 Uiso 1 1 calc R U . . .
H60B H 0.9928 0.9723 0.2047 0.070 Uiso 1 1 calc R U . . .
H60C H 0.9331 1.0603 0.2281 0.070 Uiso 1 1 calc R U . . .
C73 C 0.2408(5) 1.0786(4) 0.4375(3) 0.0538(14) Uani 1 1 d . . . . .
H73 H 0.2188 1.1230 0.4084 0.065 Uiso 1 1 calc R U . . .
C74 C 0.1836(5) 1.0521(4) 0.4935(3) 0.0563(15) Uani 1 1 d . . . . .
H74 H 0.1219 1.0779 0.5025 0.068 Uiso 1 1 calc R U . . .
C72 C 0.3278(5) 1.0399(4) 0.4256(2) 0.0531(14) Uani 1 1 d . . . . .
H72 H 0.3678 1.0585 0.3879 0.064 Uiso 1 1 calc R U . . .
C4 C 1.0925(5) 0.3076(4) 0.4019(2) 0.0520(14) Uani 1 1 d . . . . .
H4A H 1.1286 0.3056 0.4405 0.062 Uiso 1 1 calc R U . . .
C71 C 0.3590(4) 0.9752(5) 0.4662(3) 0.0542(14) Uani 1 1 d . . . . .
H71 H 0.4186 0.9467 0.4564 0.065 Uiso 1 1 calc R U . . .
C38 C 1.0698(4) 0.7627(4) 0.4058(2) 0.0471(12) Uani 1 1 d . . . . .
H38A H 1.0169 0.7932 0.4269 0.071 Uiso 1 1 calc R U . . .
H38B H 1.1295 0.8256 0.3852 0.071 Uiso 1 1 calc R U . . .
H38C H 1.1069 0.7289 0.4359 0.071 Uiso 1 1 calc R U . . .
C8 C 1.1577(4) 0.3308(4) 0.3493(3) 0.0495(12) Uani 1 1 d . . . . .
H8 H 1.2385 0.3451 0.3516 0.059 Uiso 1 1 calc R U . . .
C59 C 0.9625(4) 0.9642(4) 0.3310(2) 0.0444(11) Uani 1 1 d . . . . .
H59A H 0.9672 1.0442 0.3378 0.067 Uiso 1 1 calc R U . . .
H59B H 1.0400 0.9637 0.3224 0.067 Uiso 1 1 calc R U . . .
H59C H 0.9329 0.9201 0.3679 0.067 Uiso 1 1 calc R U . . .
C68 C 0.4215(5) 1.0739(4) 0.1812(2) 0.0514(13) Uani 1 1 d . . . . .
H68 H 0.4808 1.0668 0.1558 0.062 Uiso 1 1 calc R U . . .
C75 C 0.2173(5) 0.9886(4) 0.5354(2) 0.0550(14) Uani 1 1 d . . . . .
H75 H 0.1797 0.9713 0.5738 0.066 Uiso 1 1 calc R U . . .
C64 C 0.3059(5) 1.1800(5) 0.2140(2) 0.0531(13) Uani 1 1 d . . . . .
H64 H 0.2858 1.2468 0.2114 0.064 Uiso 1 1 calc R U . . .
C65 C 0.2513(5) 1.0971(4) 0.2542(3) 0.0515(13) Uani 1 1 d . . . . .
H65 H 0.1923 1.1052 0.2794 0.062 Uiso 1 1 calc R U . . .
C70 C 0.3045(5) 0.9507(5) 0.5217(2) 0.0582(14) Uani 1 1 d . . . . .
H70 H 0.3280 0.9070 0.5506 0.070 Uiso 1 1 calc R U . . .
C69 C 0.3899(6) 1.1680(5) 0.1770(2) 0.0584(15) Uani 1 1 d . . . . .
H69 H 0.4265 1.2257 0.1482 0.070 Uiso 1 1 calc R U . . .
Te2 Te 0.9345(3) 0.3399(3) 0.20456(17) 0.02749(14) Uani 0.2 1 d . . P A 2

loop_
_atom_site_aniso_label
_atom_site_aniso_U_11
_atom_site_aniso_U_22
_atom_site_aniso_U_33
_atom_site_aniso_U_23
_atom_site_aniso_U_13
_atom_site_aniso_U_12
Te1 0.0446(4) 0.0229(3) 0.02185(18) -0.0032(2) 0.0020(2) 0.0207(2)
Zn1 0.0286(2) 0.0193(2) 0.0145(2) -0.00086(15) 0.00254(16) 0.01389(17)
N1 0.0216(15) 0.0176(14) 0.0131(13) -0.0006(11) 0.0023(11) 0.0094(12)
N2 0.0240(15) 0.0154(14) 0.0147(14) -0.0023(11) 0.0013(11) 0.0095(12)
N3 0.0250(16) 0.0165(14) 0.0147(14) 0.0009(11) 0.0024(12) 0.0098(12)
N4 0.0296(17) 0.0218(15) 0.0120(13) -0.0007(11) 0.0048(12) 0.0147(13)
N5 0.0274(16) 0.0182(14) 0.0133(14) -0.0011(11) 0.0022(12) 0.0128(12)
C1 0.0201(17) 0.0135(16) 0.0175(16) -0.0015(12) 0.0023(13) 0.0062(13)
C2 0.0169(17) 0.0160(16) 0.0192(17) -0.0015(13) 0.0023(13) 0.0045(13)
C9 0.0277(19) 0.0175(16) 0.0149(16) 0.0002(13) 0.0025(14) 0.0136(15)
C40 0.032(2) 0.0221(18) 0.0106(15) -0.0047(13) -0.0005(14) 0.0140(15)
C10 0.0272(19) 0.0194(17) 0.0198(17) -0.0011(13) 0.0024(14) 0.0124(15)
C27 0.028(2) 0.0237(18) 0.0170(17) -0.0027(14) 0.0024(14) 0.0165(16)
C14 0.028(2) 0.0203(17) 0.0204(18) -0.0038(14) 0.0009(15) 0.0133(15)
C57 0.029(2) 0.0240(19) 0.0228(18) -0.0102(14) -0.0037(15) 0.0114(16)
C31 0.034(2) 0.0246(19) 0.0157(17) -0.0023(14) 0.0032(15) 0.0100(16)
C22 0.0268(19) 0.0228(18) 0.0157(16) 0.0003(13) 0.0036(14) 0.0155(15)
C34 0.026(2) 0.0216(18) 0.0227(18) 0.0029(14) 0.0013(15) 0.0071(15)
C23 0.0254(19) 0.0247(18) 0.0215(18) 0.0019(14) 0.0042(15) 0.0146(15)
C45 0.030(2) 0.0277(19) 0.0104(15) -0.0034(13) -0.0006(14) 0.0139(16)
C3 0.039(2) 0.026(2) 0.031(2) -0.0001(16) 0.0016(17) 0.0177(18)
C13 0.032(2) 0.031(2) 0.0213(18) -0.0047(15) -0.0058(16) 0.0167(17)
C12 0.038(2) 0.037(2) 0.0170(18) 0.0025(15) 0.0000(16) 0.0205(18)
C53 0.036(2) 0.0165(17) 0.0199(18) -0.0047(14) -0.0057(15) 0.0081(15)
C44 0.032(2) 0.033(2) 0.0181(18) -0.0067(15) 0.0005(15) 0.0172(17)
C52 0.0276(19) 0.0185(17) 0.0184(17) -0.0068(13) -0.0011(14) 0.0117(15)
C49 0.026(2) 0.029(2) 0.0193(18) 0.0035(15) 0.0004(15) 0.0109(16)
C11 0.034(2) 0.029(2) 0.0207(18) 0.0069(15) 0.0059(16) 0.0147(17)
C41 0.036(2) 0.0228(18) 0.0172(17) -0.0042(14) -0.0018(15) 0.0137(16)
C58 0.038(2) 0.0190(18) 0.0222(19) -0.0023(14) 0.0051(16) 0.0056(16)
C26 0.032(2) 0.031(2) 0.0170(17) -0.0030(15) 0.0019(15) 0.0170(17)
C28 0.028(2) 0.0250(19) 0.0255(19) 0.0009(15) 0.0089(16) 0.0079(16)
C61 0.030(2) 0.028(2) 0.027(2) -0.0070(16) 0.0065(16) 0.0093(16)
C33 0.030(2) 0.031(2) 0.0245(19) -0.0078(16) 0.0011(16) 0.0080(17)
C37 0.027(2) 0.0236(19) 0.0269(19) -0.0015(15) -0.0043(16) 0.0080(16)
C43 0.038(2) 0.033(2) 0.028(2) -0.0085(16) -0.0042(17) 0.0231(19)
C46 0.035(2) 0.0218(19) 0.0245(19) 0.0035(15) 0.0015(16) 0.0097(16)
C56 0.034(2) 0.036(2) 0.046(3) -0.0193(19) -0.0073(19) 0.0224(19)
C24 0.029(2) 0.034(2) 0.0225(19) 0.0065(16) 0.0083(16) 0.0161(17)
C25 0.035(2) 0.043(2) 0.0144(17) 0.0012(16) 0.0056(15) 0.0225(19)
C42 0.040(2) 0.0234(19) 0.028(2) -0.0016(15) -0.0028(17) 0.0167(17)
C36 0.028(2) 0.032(2) 0.036(2) 0.0007(17) 0.0014(17) 0.0097(17)
C6 0.040(2) 0.030(2) 0.031(2) -0.0014(17) 0.0023(18) 0.0153(18)
C39 0.031(2) 0.037(2) 0.042(2) 0.0083(19) 0.0059(19) 0.0112(19)
C54 0.046(3) 0.021(2) 0.039(2) -0.0016(17) -0.007(2) 0.0129(18)
C32 0.053(3) 0.024(2) 0.029(2) -0.0026(16) -0.0022(19) 0.0136(19)
C35 0.037(2) 0.033(2) 0.044(3) -0.0177(19) -0.002(2) 0.0118(19)
C30 0.036(2) 0.036(2) 0.034(2) -0.0023(18) -0.0056(18) 0.0079(19)
C51 0.035(2) 0.029(2) 0.029(2) 0.0010(16) -0.0025(17) 0.0102(17)
C63 0.045(3) 0.038(2) 0.023(2) -0.0056(17) 0.0088(18) 0.008(2)
C48 0.038(2) 0.038(2) 0.028(2) 0.0051(17) 0.0063(18) 0.0107(19)
C29 0.043(3) 0.028(2) 0.041(2) 0.0036(18) 0.013(2) 0.0079(19)
C47 0.048(3) 0.025(2) 0.045(3) 0.0100(18) 0.002(2) 0.0089(19)
C50 0.033(2) 0.044(2) 0.0203(19) 0.0047(17) 0.0036(16) 0.0090(19)
C7 0.041(3) 0.041(3) 0.052(3) 0.001(2) 0.005(2) 0.024(2)
C67 0.064(3) 0.030(2) 0.039(3) -0.0115(19) -0.011(2) 0.020(2)
C5 0.060(3) 0.037(2) 0.037(2) -0.0039(19) -0.002(2) 0.025(2)
C66 0.064(3) 0.034(2) 0.030(2) -0.0003(18) 0.007(2) 0.003(2)
C55 0.053(3) 0.026(2) 0.062(3) -0.010(2) -0.013(2) 0.026(2)
C62 0.033(2) 0.046(3) 0.050(3) -0.014(2) 0.012(2) 0.008(2)
C60 0.073(4) 0.039(3) 0.032(2) 0.0079(19) 0.017(2) 0.023(2)
C73 0.065(4) 0.032(2) 0.053(3) -0.004(2) -0.012(3) 0.004(2)
C74 0.042(3) 0.035(3) 0.082(4) -0.023(3) 0.002(3) 0.005(2)
C72 0.055(3) 0.046(3) 0.033(3) -0.013(2) 0.005(2) -0.010(2)
C4 0.075(4) 0.046(3) 0.047(3) -0.018(2) -0.027(3) 0.037(3)
C71 0.040(3) 0.066(3) 0.052(3) -0.029(3) -0.007(2) 0.015(3)
C38 0.051(3) 0.030(2) 0.045(3) -0.004(2) -0.009(2) -0.002(2)
C8 0.040(3) 0.043(3) 0.069(4) -0.011(2) -0.008(2) 0.021(2)
C59 0.034(2) 0.059(3) 0.034(2) -0.008(2) 0.0058(19) 0.010(2)
C68 0.064(3) 0.045(3) 0.042(3) -0.008(2) 0.019(2) 0.017(2)
C75 0.075(4) 0.044(3) 0.039(3) -0.006(2) 0.018(3) 0.013(3)
C64 0.068(4) 0.050(3) 0.050(3) 0.007(2) 0.007(3) 0.032(3)
C65 0.046(3) 0.048(3) 0.056(3) -0.005(2) 0.014(2) 0.012(2)
C70 0.081(4) 0.058(3) 0.041(3) -0.011(2) -0.012(3) 0.033(3)
C69 0.102(5) 0.043(3) 0.036(3) 0.012(2) 0.022(3) 0.032(3)
Te2 0.0446(4) 0.0229(3) 0.02185(18) -0.0032(2) 0.0020(2) 0.0207(2)

loop_
_atom_type_symbol
_atom_type_description
_atom_type_scat_dispersion_real
_atom_type_scat_dispersion_imag
_atom_type_scat_source
C C 0.0033 0.0016 'International Tables Vol C Tables 4.2.6.8 and 6.1.1.4'
H H 0.0000 0.0000 'International Tables Vol C Tables 4.2.6.8 and 6.1.1.4'
N N 0.0061 0.0033 'International Tables Vol C Tables 4.2.6.8 and 6.1.1.4'
Te Te -0.5308 1.6751 'International Tables Vol C Tables 4.2.6.8 and 6.1.1.4'
Zn Zn 0.2839 1.4301 'International Tables Vol C Tables 4.2.6.8 and 6.1.1.4'

loop_
_geom_angle_atom_site_label_1
_geom_angle_atom_site_label_2
_geom_angle_atom_site_label_3
_geom_angle
_geom_angle_site_symmetry_1
_geom_angle_site_symmetry_3
_geom_angle_publ_flag
C3 Te1 Zn1 99.25(10) . . ?
N1 Zn1 Te1 123.87(8) . . ?
N1 Zn1 Te2 124.31(12) . . ?
N2 Zn1 Te1 138.01(9) . . ?
N2 Zn1 N1 97.73(11) . . ?
N2 Zn1 Te2 137.72(12) . . ?
C1 N1 Zn1 118.5(2) . . ?
C1 N1 C22 117.2(3) . . ?
C22 N1 Zn1 123.5(2) . . ?
C2 N2 Zn1 118.6(2) . . ?
C2 N2 C9 118.2(3) . . ?
C9 N2 Zn1 123.1(2) . . ?
C2 N3 C1 126.0(3) . . ?
C1 N4 H4 115.8 . . ?
C1 N4 C40 128.5(3) . . ?
C40 N4 H4 115.8 . . ?
C2 N5 H5 117.3 . . ?
C2 N5 C52 125.3(3) . . ?
C52 N5 H5 117.3 . . ?
N1 C1 N4 117.8(3) . . ?
N3 C1 N1 126.7(3) . . ?
N3 C1 N4 115.5(3) . . ?
N2 C2 N5 117.9(3) . . ?
N3 C2 N2 127.6(3) . . ?
N3 C2 N5 114.5(3) . . ?
C10 C9 N2 118.9(3) . . ?
C14 C9 N2 120.3(3) . . ?
C14 C9 C10 120.9(3) . . ?
C45 C40 N4 120.4(3) . . ?
C45 C40 C41 121.7(3) . . ?
C41 C40 N4 117.7(3) . . ?
C9 C10 C34 121.5(3) . . ?
C11 C10 C9 118.6(3) . . ?
C11 C10 C34 119.8(3) . . ?
C22 C27 C31 123.0(3) . . ?
C26 C27 C31 119.4(3) . . ?
C26 C27 C22 117.5(3) . . ?
C9 C14 C37 121.7(3) . . ?
C13 C14 C9 118.3(3) . . ?
C13 C14 C37 120.0(3) . . ?
C52 C57 C61 120.4(3) . . ?
C56 C57 C52 117.8(4) . . ?
C56 C57 C61 121.8(4) . . ?
C27 C31 H31 107.9 . . ?
C27 C31 C33 111.1(3) . . ?
C27 C31 C32 111.4(3) . . ?
C33 C31 H31 107.9 . . ?
C33 C31 C32 110.5(3) . . ?
C32 C31 H31 107.9 . . ?
C27 C22 N1 120.3(3) . . ?
C23 C22 N1 118.2(3) . . ?
C23 C22 C27 121.4(3) . . ?
C10 C34 H34 108.0 . . ?
C10 C34 C36 114.1(3) . . ?
C10 C34 C35 109.5(3) . . ?
C36 C34 H34 108.0 . . ?
C36 C34 C35 109.0(3) . . ?
C35 C34 H34 108.0 . . ?
C22 C23 C28 120.1(3) . . ?
C24 C23 C22 118.5(3) . . ?
C24 C23 C28 121.4(3) . . ?
C40 C45 C44 118.0(3) . . ?
C40 C45 C49 123.4(3) . . ?
C44 C45 C49 118.5(3) . . ?
C6 C3 Te1 120.6(3) . . ?
C6 C3 Te2 127.2(3) . . ?
C7 C3 Te1 120.2(3) . . ?
C7 C3 C6 119.2(4) . . ?
C7 C3 Te2 113.3(3) . . ?
C14 C13 H13 119.4 . . ?
C12 C13 C14 121.1(4) . . ?
C12 C13 H13 119.4 . . ?
C13 C12 H12 119.9 . . ?
C13 C12 C11 120.2(3) . . ?
C11 C12 H12 119.9 . . ?
C52 C53 C58 121.0(3) . . ?
C54 C53 C52 118.1(4) . . ?
C54 C53 C58 120.7(4) . . ?
C45 C44 H44 119.5 . . ?
C43 C44 C45 121.1(4) . . ?
C43 C44 H44 119.5 . . ?
C57 C52 N5 118.7(3) . . ?
C57 C52 C53 122.1(3) . . ?
C53 C52 N5 119.3(3) . . ?
C45 C49 H49 108.1 . . ?
C45 C49 C51 110.8(3) . . ?
C45 C49 C50 111.4(3) . . ?
C51 C49 H49 108.1 . . ?
C51 C49 C50 110.3(3) . . ?
C50 C49 H49 108.1 . . ?
C10 C11 H11 119.6 . . ?
C12 C11 C10 120.8(4) . . ?
C12 C11 H11 119.6 . . ?
C40 C41 C46 120.6(3) . . ?
C42 C41 C40 118.0(4) . . ?
C42 C41 C46 121.4(3) . . ?
C53 C58 H58 107.4 . . ?
C53 C58 C60 114.4(4) . . ?
C53 C58 C59 109.2(3) . . ?
C60 C58 H58 107.4 . . ?
C60 C58 C59 110.8(4) . . ?
C59 C58 H58 107.4 . . ?
C27 C26 H26 119.2 . . ?
C25 C26 C27 121.5(3) . . ?
C25 C26 H26 119.2 . . ?
C23 C28 H28 107.6 . . ?
C23 C28 C30 109.7(3) . . ?
C23 C28 C29 114.3(3) . . ?
C30 C28 H28 107.6 . . ?
C29 C28 H28 107.6 . . ?
C29 C28 C30 109.7(3) . . ?
C57 C61 H61 107.3 . . ?
C57 C61 C63 109.9(3) . . ?
C57 C61 C62 114.2(4) . . ?
C63 C61 H61 107.3 . . ?
C62 C61 H61 107.3 . . ?
C62 C61 C63 110.4(3) . . ?
C31 C33 H33A 109.5 . . ?
C31 C33 H33B 109.5 . . ?
C31 C33 H33C 109.5 . . ?
H33A C33 H33B 109.5 . . ?
H33A C33 H33C 109.5 . . ?
H33B C33 H33C 109.5 . . ?
C14 C37 H37 108.1 . . ?
C14 C37 C39 110.4(3) . . ?
C14 C37 C38 112.6(3) . . ?
C39 C37 H37 108.1 . . ?
C38 C37 H37 108.1 . . ?
C38 C37 C39 109.2(4) . . ?
C44 C43 H43 120.1 . . ?
C42 C43 C44 119.9(4) . . ?
C42 C43 H43 120.1 . . ?
C41 C46 H46 107.5 . . ?
C41 C46 C48 111.2(3) . . ?
C41 C46 C47 113.2(3) . . ?
C48 C46 H46 107.5 . . ?
C48 C46 C47 109.7(3) . . ?
C47 C46 H46 107.5 . . ?
C57 C56 H56 120.0 . . ?
C57 C56 C55 120.1(4) . . ?
C55 C56 H56 120.0 . . ?
C23 C24 H24 119.6 . . ?
C25 C24 C23 120.8(4) . . ?
C25 C24 H24 119.6 . . ?
C26 C25 C24 120.3(3) . . ?
C26 C25 H25 119.9 . . ?
C24 C25 H25 119.9 . . ?
C41 C42 H42 119.3 . . ?
C43 C42 C41 121.3(4) . . ?
C43 C42 H42 119.3 . . ?
C34 C36 H36A 109.5 . . ?
C34 C36 H36B 109.5 . . ?
C34 C36 H36C 109.5 . . ?
H36A C36 H36B 109.5 . . ?
H36A C36 H36C 109.5 . . ?
H36B C36 H36C 109.5 . . ?
C3 C6 H6 120.0 . . ?
C5 C6 C3 119.9(4) . . ?
C5 C6 H6 120.0 . . ?
C37 C39 H39A 109.5 . . ?
C37 C39 H39B 109.5 . . ?
C37 C39 H39C 109.5 . . ?
H39A C39 H39B 109.5 . . ?
H39A C39 H39C 109.5 . . ?
H39B C39 H39C 109.5 . . ?
C53 C54 H54 119.7 . . ?
C55 C54 C53 120.7(4) . . ?
C55 C54 H54 119.7 . . ?
C31 C32 H32A 109.5 . . ?
C31 C32 H32B 109.5 . . ?
C31 C32 H32C 109.5 . . ?
H32A C32 H32B 109.5 . . ?
H32A C32 H32C 109.5 . . ?
H32B C32 H32C 109.5 . . ?
C34 C35 H35A 109.5 . . ?
C34 C35 H35B 109.5 . . ?
C34 C35 H35C 109.5 . . ?
H35A C35 H35B 109.5 . . ?
H35A C35 H35C 109.5 . . ?
H35B C35 H35C 109.5 . . ?
C28 C30 H30A 109.5 . . ?
C28 C30 H30B 109.5 . . ?
C28 C30 H30C 109.5 . . ?
H30A C30 H30B 109.5 . . ?
H30A C30 H30C 109.5 . . ?
H30B C30 H30C 109.5 . . ?
C49 C51 H51A 109.5 . . ?
C49 C51 H51B 109.5 . . ?
C49 C51 H51C 109.5 . . ?
H51A C51 H51B 109.5 . . ?
H51A C51 H51C 109.5 . . ?
H51B C51 H51C 109.5 . . ?
C61 C63 H63A 109.5 . . ?
C61 C63 H63B 109.5 . . ?
C61 C63 H63C 109.5 . . ?
H63A C63 H63B 109.5 . . ?
H63A C63 H63C 109.5 . . ?
H63B C63 H63C 109.5 . . ?
C46 C48 H48A 109.5 . . ?
C46 C48 H48B 109.5 . . ?
C46 C48 H48C 109.5 . . ?
H48A C48 H48B 109.5 . . ?
H48A C48 H48C 109.5 . . ?
H48B C48 H48C 109.5 . . ?
C28 C29 H29A 109.5 . . ?
C28 C29 H29B 109.5 . . ?
C28 C29 H29C 109.5 . . ?
H29A C29 H29B 109.5 . . ?
H29A C29 H29C 109.5 . . ?
H29B C29 H29C 109.5 . . ?
C46 C47 H47A 109.5 . . ?
C46 C47 H47B 109.5 . . ?
C46 C47 H47C 109.5 . . ?
H47A C47 H47B 109.5 . . ?
H47A C47 H47C 109.5 . . ?
H47B C47 H47C 109.5 . . ?
C49 C50 H50A 109.5 . . ?
C49 C50 H50B 109.5 . . ?
C49 C50 H50C 109.5 . . ?
H50A C50 H50B 109.5 . . ?
H50A C50 H50C 109.5 . . ?
H50B C50 H50C 109.5 . . ?
C3 C7 H7 119.5 . . ?
C3 C7 C8 120.9(5) . . ?
C8 C7 H7 119.5 . . ?
C66 C67 H67 120.6 . . ?
C68 C67 H67 120.6 . . ?
C68 C67 C66 118.8(4) . . ?
C6 C5 H5A 119.9 . . ?
C4 C5 C6 120.2(5) . . ?
C4 C5 H5A 119.9 . . ?
C67 C66 H66 119.9 . . ?
C65 C66 C67 120.2(4) . . ?
C65 C66 H66 119.9 . . ?
C56 C55 H55 119.5 . . ?
C54 C55 C56 121.1(4) . . ?
C54 C55 H55 119.5 . . ?
C61 C62 H62A 109.5 . . ?
C61 C62 H62B 109.5 . . ?
C61 C62 H62C 109.5 . . ?
H62A C62 H62B 109.5 . . ?
H62A C62 H62C 109.5 . . ?
H62B C62 H62C 109.5 . . ?
C58 C60 H60A 109.5 . . ?
C58 C60 H60B 109.5 . . ?
C58 C60 H60C 109.5 . . ?
H60A C60 H60B 109.5 . . ?
H60A C60 H60C 109.5 . . ?
H60B C60 H60C 109.5 . . ?
C74 C73 H73 120.5 . . ?
C72 C73 H73 120.5 . . ?
C72 C73 C74 119.0(5) . . ?
C73 C74 H74 120.1 . . ?
C75 C74 C73 119.7(5) . . ?
C75 C74 H74 120.1 . . ?
C73 C72 H72 119.4 . . ?
C71 C72 C73 121.2(5) . . ?
C71 C72 H72 119.4 . . ?
C5 C4 H4A 119.8 . . ?
C5 C4 C8 120.3(5) . . ?
C8 C4 H4A 119.8 . . ?
C72 C71 H71 120.0 . . ?
C72 C71 C70 120.0(5) . . ?
C70 C71 H71 120.0 . . ?
C37 C38 H38A 109.5 . . ?
C37 C38 H38B 109.5 . . ?
C37 C38 H38C 109.5 . . ?
H38A C38 H38B 109.5 . . ?
H38A C38 H38C 109.5 . . ?
H38B C38 H38C 109.5 . . ?
C7 C8 H8 120.3 . . ?
C4 C8 C7 119.4(5) . . ?
C4 C8 H8 120.3 . . ?
C58 C59 H59A 109.5 . . ?
C58 C59 H59B 109.5 . . ?
C58 C59 H59C 109.5 . . ?
H59A C59 H59B 109.5 . . ?
H59A C59 H59C 109.5 . . ?
H59B C59 H59C 109.5 . . ?
C67 C68 H68 119.9 . . ?
C69 C68 C67 120.1(5) . . ?
C69 C68 H68 119.9 . . ?
C74 C75 H75 120.2 . . ?
C70 C75 C74 119.7(5) . . ?
C70 C75 H75 120.2 . . ?
C65 C64 H64 119.9 . . ?
C65 C64 C69 120.2(5) . . ?
C69 C64 H64 119.9 . . ?
C66 C65 H65 120.0 . . ?
C64 C65 C66 120.1(5) . . ?
C64 C65 H65 120.0 . . ?
C71 C70 H70 119.8 . . ?
C75 C70 C71 120.4(5) . . ?
C75 C70 H70 119.8 . . ?
C68 C69 C64 120.5(5) . . ?
C68 C69 H69 119.7 . . ?
C64 C69 H69 119.7 . . ?
C3 Te2 Zn1 105.63(18) . . ?

loop_
_geom_bond_atom_site_label_1
_geom_bond_atom_site_label_2
_geom_bond_distance
_geom_bond_site_symmetry_2
_geom_bond_publ_flag
Te1 Zn1 2.5031(8) . ?
Te1 C3 2.161(4) . ?
Zn1 N1 1.933(3) . ?
Zn1 N2 1.931(3) . ?
Zn1 Te2 2.437(4) . ?
N1 C1 1.340(4) . ?
N1 C22 1.443(4) . ?
N2 C2 1.344(4) . ?
N2 C9 1.437(4) . ?
N3 C1 1.339(4) . ?
N3 C2 1.339(4) . ?
N4 H4 0.8800 . ?
N4 C1 1.356(4) . ?
N4 C40 1.430(4) . ?
N5 H5 0.8800 . ?
N5 C2 1.364(4) . ?
N5 C52 1.428(4) . ?
C9 C10 1.403(5) . ?
C9 C14 1.402(5) . ?
C40 C45 1.392(5) . ?
C40 C41 1.405(5) . ?
C10 C34 1.516(5) . ?
C10 C11 1.394(5) . ?
C27 C31 1.514(5) . ?
C27 C22 1.411(5) . ?
C27 C26 1.405(5) . ?
C14 C13 1.396(5) . ?
C14 C37 1.524(5) . ?
C57 C52 1.397(5) . ?
C57 C61 1.520(5) . ?
C57 C56 1.393(5) . ?
C31 H31 1.0000 . ?
C31 C33 1.523(5) . ?
C31 C32 1.533(5) . ?
C22 C23 1.406(5) . ?
C34 H34 1.0000 . ?
C34 C36 1.519(5) . ?
C34 C35 1.530(5) . ?
C23 C28 1.521(5) . ?
C23 C24 1.391(5) . ?
C45 C44 1.395(5) . ?
C45 C49 1.521(5) . ?
C3 C6 1.394(6) . ?
C3 C7 1.371(6) . ?
C3 Te2 2.021(5) . ?
C13 H13 0.9500 . ?
C13 C12 1.375(6) . ?
C12 H12 0.9500 . ?
C12 C11 1.379(6) . ?
C53 C52 1.398(5) . ?
C53 C58 1.520(6) . ?
C53 C54 1.389(5) . ?
C44 H44 0.9500 . ?
C44 C43 1.380(6) . ?
C49 H49 1.0000 . ?
C49 C51 1.524(5) . ?
C49 C50 1.532(5) . ?
C11 H11 0.9500 . ?
C41 C46 1.522(6) . ?
C41 C42 1.385(5) . ?
C58 H58 1.0000 . ?
C58 C60 1.521(6) . ?
C58 C59 1.536(6) . ?
C26 H26 0.9500 . ?
C26 C25 1.369(6) . ?
C28 H28 1.0000 . ?
C28 C30 1.528(6) . ?
C28 C29 1.528(5) . ?
C61 H61 1.0000 . ?
C61 C63 1.536(6) . ?
C61 C62 1.527(6) . ?
C33 H33A 0.9800 . ?
C33 H33B 0.9800 . ?
C33 H33C 0.9800 . ?
C37 H37 1.0000 . ?
C37 C39 1.537(6) . ?
C37 C38 1.524(6) . ?
C43 H43 0.9500 . ?
C43 C42 1.379(6) . ?
C46 H46 1.0000 . ?
C46 C48 1.530(5) . ?
C46 C47 1.535(5) . ?
C56 H56 0.9500 . ?
C56 C55 1.394(7) . ?
C24 H24 0.9500 . ?
C24 C25 1.389(6) . ?
C25 H25 0.9500 . ?
C42 H42 0.9500 . ?
C36 H36A 0.9800 . ?
C36 H36B 0.9800 . ?
C36 H36C 0.9800 . ?
C6 H6 0.9500 . ?
C6 C5 1.389(6) . ?
C39 H39A 0.9800 . ?
C39 H39B 0.9800 . ?
C39 H39C 0.9800 . ?
C54 H54 0.9500 . ?
C54 C55 1.362(7) . ?
C32 H32A 0.9800 . ?
C32 H32B 0.9800 . ?
C32 H32C 0.9800 . ?
C35 H35A 0.9800 . ?
C35 H35B 0.9800 . ?
C35 H35C 0.9800 . ?
C30 H30A 0.9800 . ?
C30 H30B 0.9800 . ?
C30 H30C 0.9800 . ?
C51 H51A 0.9800 . ?
C51 H51B 0.9800 . ?
C51 H51C 0.9800 . ?
C63 H63A 0.9800 . ?
C63 H63B 0.9800 . ?
C63 H63C 0.9800 . ?
C48 H48A 0.9800 . ?
C48 H48B 0.9800 . ?
C48 H48C 0.9800 . ?
C29 H29A 0.9800 . ?
C29 H29B 0.9800 . ?
C29 H29C 0.9800 . ?
C47 H47A 0.9800 . ?
C47 H47B 0.9800 . ?
C47 H47C 0.9800 . ?
C50 H50A 0.9800 . ?
C50 H50B 0.9800 . ?
C50 H50C 0.9800 . ?
C7 H7 0.9500 . ?
C7 C8 1.391(7) . ?
C67 H67 0.9500 . ?
C67 C66 1.386(7) . ?
C67 C68 1.377(7) . ?
C5 H5A 0.9500 . ?
C5 C4 1.370(7) . ?
C66 H66 0.9500 . ?
C66 C65 1.374(7) . ?
C55 H55 0.9500 . ?
C62 H62A 0.9800 . ?
C62 H62B 0.9800 . ?
C62 H62C 0.9800 . ?
C60 H60A 0.9800 . ?
C60 H60B 0.9800 . ?
C60 H60C 0.9800 . ?
C73 H73 0.9500 . ?
C73 C74 1.399(8) . ?
C73 C72 1.354(8) . ?
C74 H74 0.9500 . ?
C74 C75 1.376(8) . ?
C72 H72 0.9500 . ?
C72 C71 1.352(8) . ?
C4 H4A 0.9500 . ?
C4 C8 1.381(8) . ?
C71 H71 0.9500 . ?
C71 C70 1.374(8) . ?
C38 H38A 0.9800 . ?
C38 H38B 0.9800 . ?
C38 H38C 0.9800 . ?
C8 H8 0.9500 . ?
C59 H59A 0.9800 . ?
C59 H59B 0.9800 . ?
C59 H59C 0.9800 . ?
C68 H68 0.9500 . ?
C68 C69 1.365(7) . ?
C75 H75 0.9500 . ?
C75 C70 1.357(8) . ?
C64 H64 0.9500 . ?
C64 C65 1.353(7) . ?
C64 C69 1.367(8) . ?
C65 H65 0.9500 . ?
C70 H70 0.9500 . ?
C69 H69 0.9500 . ?

loop_
_geom_torsion_atom_site_label_1
_geom_torsion_atom_site_label_2
_geom_torsion_atom_site_label_3
_geom_torsion_atom_site_label_4
_geom_torsion
_geom_torsion_site_symmetry_1
_geom_torsion_site_symmetry_2
_geom_torsion_site_symmetry_3
_geom_torsion_site_symmetry_4
_geom_torsion_publ_flag
Te1 C3 C6 C5 178.1(3) . . . . ?
Te1 C3 C7 C8 -178.4(3) . . . . ?
Zn1 N1 C1 N3 22.7(5) . . . . ?
Zn1 N1 C1 N4 -159.4(2) . . . . ?
Zn1 N1 C22 C27 78.7(4) . . . . ?
Zn1 N1 C22 C23 -103.1(3) . . . . ?
Zn1 N2 C2 N3 14.5(5) . . . . ?
Zn1 N2 C2 N5 -167.2(2) . . . . ?
Zn1 N2 C9 C10 -94.5(3) . . . . ?
Zn1 N2 C9 C14 84.8(3) . . . . ?
N1 C22 C23 C28 6.0(5) . . . . ?
N1 C22 C23 C24 -177.0(3) . . . . ?
N2 C9 C10 C34 0.3(5) . . . . ?
N2 C9 C10 C11 177.8(3) . . . . ?
N2 C9 C14 C13 -177.9(3) . . . . ?
N2 C9 C14 C37 1.4(5) . . . . ?
N4 C40 C45 C44 -177.1(3) . . . . ?
N4 C40 C45 C49 -1.5(5) . . . . ?
N4 C40 C41 C46 -2.0(5) . . . . ?
N4 C40 C41 C42 175.3(3) . . . . ?
C1 N1 C22 C27 -91.3(4) . . . . ?
C1 N1 C22 C23 86.8(4) . . . . ?
C1 N3 C2 N2 -15.8(6) . . . . ?
C1 N3 C2 N5 165.9(3) . . . . ?
C1 N4 C40 C45 -64.8(5) . . . . ?
C1 N4 C40 C41 120.1(4) . . . . ?
C2 N2 C9 C10 89.1(4) . . . . ?
C2 N2 C9 C14 -91.7(4) . . . . ?
C2 N3 C1 N1 -6.2(6) . . . . ?
C2 N3 C1 N4 175.8(3) . . . . ?
C2 N5 C52 C57 115.2(4) . . . . ?
C2 N5 C52 C53 -66.3(5) . . . . ?
C9 N2 C2 N3 -168.9(3) . . . . ?
C9 N2 C2 N5 9.4(5) . . . . ?
C9 C10 C34 C36 -141.2(3) . . . . ?
C9 C10 C34 C35 96.3(4) . . . . ?
C9 C10 C11 C12 0.9(5) . . . . ?
C9 C14 C13 C12 -0.5(5) . . . . ?
C9 C14 C37 C39 -90.8(4) . . . . ?
C9 C14 C37 C38 146.8(4) . . . . ?
C40 N4 C1 N1 177.8(3) . . . . ?
C40 N4 C1 N3 -4.1(5) . . . . ?
C40 C45 C44 C43 2.6(5) . . . . ?
C40 C45 C49 C51 -117.9(4) . . . . ?
C40 C45 C49 C50 118.8(4) . . . . ?
C40 C41 C46 C48 85.5(4) . . . . ?
C40 C41 C46 C47 -150.4(3) . . . . ?
C40 C41 C42 C43 1.3(5) . . . . ?
C10 C9 C14 C13 1.3(5) . . . . ?
C10 C9 C14 C37 -179.3(3) . . . . ?
C27 C22 C23 C28 -175.8(3) . . . . ?
C27 C22 C23 C24 1.1(5) . . . . ?
C27 C26 C25 C24 0.7(6) . . . . ?
C14 C9 C10 C34 -178.9(3) . . . . ?
C14 C9 C10 C11 -1.5(5) . . . . ?
C14 C13 C12 C11 0.0(6) . . . . ?
C57 C56 C55 C54 -1.7(7) . . . . ?
C31 C27 C22 N1 -0.3(5) . . . . ?
C31 C27 C22 C23 -178.4(3) . . . . ?
C31 C27 C26 C25 177.5(3) . . . . ?
C22 N1 C1 N3 -166.8(3) . . . . ?
C22 N1 C1 N4 11.2(5) . . . . ?
C22 C27 C31 C33 113.1(4) . . . . ?
C22 C27 C31 C32 -123.3(4) . . . . ?
C22 C27 C26 C25 -0.2(5) . . . . ?
C22 C23 C28 C30 82.1(4) . . . . ?
C22 C23 C28 C29 -154.2(3) . . . . ?
C22 C23 C24 C25 -0.6(5) . . . . ?
C34 C10 C11 C12 178.4(3) . . . . ?
C23 C24 C25 C26 -0.3(6) . . . . ?
C45 C40 C41 C46 -177.1(3) . . . . ?
C45 C40 C41 C42 0.2(5) . . . . ?
C45 C44 C43 C42 -1.2(6) . . . . ?
C3 C6 C5 C4 -0.1(6) . . . . ?
C3 C7 C8 C4 0.5(7) . . . . ?
C13 C14 C37 C39 88.6(4) . . . . ?
C13 C14 C37 C38 -33.8(5) . . . . ?
C13 C12 C11 C10 -0.2(6) . . . . ?
C53 C54 C55 C56 1.9(7) . . . . ?
C44 C45 C49 C51 57.6(4) . . . . ?
C44 C45 C49 C50 -65.7(4) . . . . ?
C44 C43 C42 C41 -0.8(6) . . . . ?
C52 N5 C2 N2 177.6(3) . . . . ?
C52 N5 C2 N3 -3.9(5) . . . . ?
C52 C57 C61 C63 77.9(4) . . . . ?
C52 C57 C61 C62 -157.3(3) . . . . ?
C52 C57 C56 C55 -1.7(6) . . . . ?
C52 C53 C58 C60 147.2(4) . . . . ?
C52 C53 C58 C59 -88.0(4) . . . . ?
C52 C53 C54 C55 1.4(6) . . . . ?
C49 C45 C44 C43 -173.1(3) . . . . ?
C11 C10 C34 C36 41.4(5) . . . . ?
C11 C10 C34 C35 -81.1(4) . . . . ?
C41 C40 C45 C44 -2.1(5) . . . . ?
C41 C40 C45 C49 173.4(3) . . . . ?
C58 C53 C52 N5 -8.7(5) . . . . ?
C58 C53 C52 C57 169.7(3) . . . . ?
C58 C53 C54 C55 -173.4(4) . . . . ?
C26 C27 C31 C33 -64.5(4) . . . . ?
C26 C27 C31 C32 59.2(4) . . . . ?
C26 C27 C22 N1 177.3(3) . . . . ?
C26 C27 C22 C23 -0.8(5) . . . . ?
C28 C23 C24 C25 176.4(3) . . . . ?
C61 C57 C52 N5 5.8(5) . . . . ?
C61 C57 C52 C53 -172.7(3) . . . . ?
C61 C57 C56 C55 176.1(4) . . . . ?
C37 C14 C13 C12 -179.9(3) . . . . ?
C46 C41 C42 C43 178.6(3) . . . . ?
C56 C57 C52 N5 -176.3(3) . . . . ?
C56 C57 C52 C53 5.2(5) . . . . ?
C56 C57 C61 C63 -99.9(4) . . . . ?
C56 C57 C61 C62 24.8(5) . . . . ?
C24 C23 C28 C30 -94.8(4) . . . . ?
C24 C23 C28 C29 28.9(5) . . . . ?
C42 C41 C46 C48 -91.7(4) . . . . ?
C42 C41 C46 C47 32.4(5) . . . . ?
C6 C3 C7 C8 -0.7(6) . . . . ?
C6 C5 C4 C8 0.0(7) . . . . ?
C54 C53 C52 N5 176.5(3) . . . . ?
C54 C53 C52 C57 -5.1(5) . . . . ?
C54 C53 C58 C60 -38.2(5) . . . . ?
C54 C53 C58 C59 86.7(5) . . . . ?
C7 C3 C6 C5 0.5(6) . . . . ?
C67 C66 C65 C64 0.3(8) . . . . ?
C67 C68 C69 C64 1.0(9) . . . . ?
C5 C4 C8 C7 -0.2(7) . . . . ?
C66 C67 C68 C69 0.2(8) . . . . ?
C73 C74 C75 C70 -1.0(8) . . . . ?
C73 C72 C71 C70 -2.1(8) . . . . ?
C74 C73 C72 C71 0.9(7) . . . . ?
C74 C75 C70 C71 -0.2(8) . . . . ?
C72 C73 C74 C75 0.6(7) . . . . ?
C72 C71 C70 C75 1.7(8) . . . . ?
C68 C67 C66 C65 -0.9(7) . . . . ?
C65 C64 C69 C68 -1.5(9) . . . . ?
C69 C64 C65 C66 0.9(9) . . . . ?
Te2 C3 C6 C5 -172.7(3) . . . . ?
Te2 C3 C7 C8 173.4(4) . . . . ?
